data_2000919
loop_
_publ_author_name
'Bruins Slot, H. J.'
'Leusen, F. J. J.'
'van der Haest, A. D.'
'van Bolhuis, F.'

_publ_section_title
;
 Structures of a pair of diastereomeric salts of ephedrine and
 dichloro-substituted cyclic phosphoric acid
;
_journal_issue 5
_journal_name_full 'Acta Crystallographica Section C'
_journal_page_first 925
_journal_page_last 929
_journal_paper_doi 10.1107/S0108270191011721
_journal_volume 48
_journal_year 1992
_chemical_formula_moiety 'C10 H16 N1 O1,C11 H12 Cl2 O4 P1,H2 O1'
_chemical_formula_sum 'C21 H30 Cl2 N O6 P'
_chemical_formula_weight 494.351
_space_group_crystal_system orthorhombic
_space_group_IT_number 19
_space_group_name_Hall 'P 2ac 2ab'
_space_group_name_H-M_alt 'P 21 21 21'
_cell_angle_alpha 90
_cell_angle_beta 90
_cell_angle_gamma 90
_cell_formula_units_Z 4
_cell_length_a 6.5020(10)
_cell_length_b 11.3930(10)
_cell_length_c 32.7390(10)
_cell_volume 2425.2(4)
_diffrn_radiation_type Mo
_diffrn_radiation_wavelength 0.71073
_exptl_absorpt_coefficient_mu 0.3660
_exptl_crystal_density_diffrn 1.354
_exptl_crystal_F_000 1040
_cod_data_source_file ab0249.cif
_cod_data_source_block ab0249b
_cod_depositor_comments
;
 Updating space group information and adding the symmetry operation list.

 Antanas Vaitkus,
 2018-06-18
;
_cod_original_formula_sum 'C21 H30 Cl2 N1 O6 P1'
_cod_database_code 2000919

loop_
_space_group_symop_id
_space_group_symop_operation_xyz
1 x,y,z
2 -x+1/2,-y,z+1/2
3 x+1/2,-y+1/2,-z
4 -x,y+1/2,-z+1/2

loop_
_atom_site_label
_atom_site_fract_x
_atom_site_fract_y
_atom_site_fract_z
_atom_site_U_iso_or_equiv
Cl(1) .94757(16) .47950(8) .05320(3) .0210(2)
Cl(2) .83764(17) .06361(8) .13661(4) .0256(3)
P(2) .83091(14) .49050(7) .18428(3) .0118(2)
O(1) .5843(4) .4962(2) .18287(9) .0182(7)
O(3) .8870(4) .4364(2) .14043(8) .0127(6)
O(21) .9050(5) .6141(2) .18615(9) .0184(7)
O(22) .8964(4) .4067(2) .21709(8) .0165(7)
C(4) .7780(5) .3296(3) .13025(12) .0128(8)
C(5) .5438(5) .3546(3) .12657(12) .0145(9)
C(6) .4729(6) .3941(3) .16863(12) .0175(9)
C(41) .8821(4) .26879(18) .09294(7) .0146(9)
C(42) .9538(4) .32949(18) .05878(7) .0171(9)
C(43) 1.0486(4) .26865(18) .02696(7) .0255(11)
C(44) 1.0716(4) .14709(18) .02928(7) .0307(12)
C(45) .9999(4) .08639(18) .06344(7) .0263(11)
C(46) .9051(4) .14724(18) .09526(7) .0181(9)
C(51) .4898(6) .4493(4) .09488(13) .0208(10)
C(52) .4270(7) .2409(4) .11621(15) .0262(13)
O(10) .6348(4) .7889(2) .16259(9) .0188(8)
N(2) .3571(5) .7960(3) .22918(9) .0143(8)
C(1) .4252(6) .7580(3) .15609(11) .0143(8)
C(2) .2950(6) .8279(3) .18692(11) .0148(8)
C(3) .3218(7) .9608(3) .18217(13) .0232(10)
C(11) .3569(4) .7808(2) .11220(6) .0153(9)
C(12) .4894(4) .8357(2) .08466(6) .0216(10)
C(13) .4267(4) .8551(2) .04448(6) .0260(11)
C(14) .2315(4) .8195(2) .03183(6) .0262(11)
C(15) .0990(4) .7645(2) .05936(6) .0235(11)
C(16) .1618(4) .7452(2) .09955(6) .0205(10)
C(20) .3172(7) .6718(3) .24202(11) .0176(9)
O(101) .2284(5) .2656(4) .24511(13) .0359(11)
H(4) .7888(5) .2655(3) .15448(12) ?
H(43) 1.1041(4) .31565(18) .00052(7) ?
H(44) 1.1450(4) .09999(18) .00464(7) ?
H(45) 1.0177(4) -.00772(18) .06523(7) ?
H(61) .4961(6) .3231(3) .19000(12) ?
H(62) .3112(6) .4154(3) .16716(12) ?
H(511) .5402(6) .4211(4) .06501(13) ?
H(512) .5659(6) .5304(4) .10282(13) ?
H(513) .3254(6) .4629(4) .09453(13) ?
H(521) .4736(7) .2101(4) .08642(15) ?
H(522) .2636(7) .2581(4) .11613(15) ?
H(523) .4616(7) .1748(4) .13881(15) ?
H(1) .4049(6) .6649(3) .16080(11) ?
H(2) .1361(6) .8059(3) .1811(11) ?
H(10) .711(7) .718(3) .1704(16) ?
H(12) .6405(4) .8632(2) .09446(6) ?
H(13) .5292(4) .8976(2) .02316(6) ?
H(14) .1829(4) .8345(2) .00071(6) ?
H(15) -.0520(4) .7370(2) .04957(6) ?
H(16) .0592(4) .7027(2) .12087(6) ?
H(21) .5203(5) .8119(3) .23194(9) ?
H(22) .2750(5) .8529(3) .24993(9) ?
H(31) .2777(7) .9867(3) .15167(13) ?
H(32) .4808(7) .9838(3) .18736(13) ?
H(33) .2259(7) 1.0055(3) .20414(13) ?
H(201) .3686(7) .6595(3) .27309(11) ?
H(202) .3998(7) .6127(3) .22212(11) ?
H(203) .1544(7) .6537(3) .24011(11) ?
H(101) .192(10) .213(4) .2688(12) ?
H(102) .144(9) .338(3) .2390(17) ?

loop_
_geom_bond_atom_site_label_1
_geom_bond_atom_site_label_2
_geom_bond_distance
Cl(1) C(42) 1.719(2)
Cl(2) C(46) 1.713(3)
P(2) O(1) 1.605(3)
P(2) O(3) 1.604(3)
P(2) O(21) 1.490(3)
P(2) O(22) 1.499(3)
O(1) C(6) 1.447(4)
O(3) C(4) 1.447(4)
C(4) C(5) 1.554(5)
C(4) C(41) 1.559(4)
C(5) C(6) 1.520(5)
C(5) C(51) 1.537(6)
C(5) C(52) 1.539(6)
O(10) C(1) 1.424(5)
N(2) C(2) 1.486(5)
N(2) C(20) 1.499(5)
C(1) C(2) 1.539(5)
C(1) C(11) 1.526(4)
C(2) C(3) 1.532(5)
C(12) C(13) 1.395(3)
C(4) H(4) 1.081(5)
C(44) H(44) 1.080(3)
C(51) H(513) 1.080(6)
O(10) H(10) 0.98(4)
C(2) H(2) 1.080(5)
C(12) H(12) 1.080(4)
C(16) H(16) 1.080(3)
O(101) H(101) 1.01(4)
C(6) H(61) 1.080(5)
C(45) H(45) 1.080(3)
C(52) H(521) 1.080(7)
N(2) H(21) 1.080(5)
C(3) H(31) 1.080(6)
C(13) H(13) 1.080(3)
C(20) H(201) 1.080(5)
O(101) H(102) 1.01(4)
C(6) H(62) 1.080(5)
C(51) H(511) 1.080(6)
C(52) H(522) 1.080(6)
N(2) H(22) 1.080(5)
C(3) H(32) 1.080(6)
C(14) H(14) 1.080(3)
C(20) H(202) 1.080(5)
C(43) H(43) 1.080(3)
C(51) H(512) 1.080(6)
C(52) H(523) 1.079(7)
C(1) H(1) 1.080(5)
C(3) H(33) 1.080(6)
C(15) H(15) 1.079(4)
C(20) H(203) 1.080(6)
